data_7010673
loop_
_publ_author_name
'Manos, Manolis J.'
'Tasiopoulos, Anastasios J.'
'Raptopoulou, Catherine'
'Terzis, Aris'
'Woollins, J. Derek'
'Slawin, Alexandra M. Z.'
'Keramidas, Anastasios D.'
'Kabanos, Themistoklis A.'

_publ_section_title
;
 Unexpected reduction of vanadium(IV) to vanadium(III) in the presence
 of the chelate ligands 2,2'-bipyridine (bpy) and 1,8-hydroxyquinoline
 (Hquin)
;
_journal_issue 10
_journal_name_full 'Journal of the Chemical Society, Dalton Transactions'
_journal_page_first 1556
_journal_paper_doi 10.1039/b102095l
_journal_year 2001
_chemical_compound_source -
_chemical_formula_analytical 'C27.50 H20 N3 O3.50 V'
_chemical_formula_moiety 'C27 H18 N3 O3 V.[C H4 O]0.5'
_chemical_formula_structural 'C27.50 H20 N3 O3.50 V'
_chemical_formula_sum 'C27.5 H20 N3 O3.5 V'
_chemical_formula_weight 499.40
_chemical_melting_point ?
_chemical_name_systematic
; 
? 
;
_space_group_IT_number 14
_symmetry_cell_setting monoclinic
_symmetry_space_group_name_Hall '-P 2yn'
_symmetry_space_group_name_H-M 'P 1 21/n 1'
_atom_sites_solution_hydrogens geom
_atom_sites_solution_primary direct
_atom_sites_solution_secondary difmap
_audit_creation_method SHELXL
_cell_angle_alpha 90.00
_cell_angle_beta 97.921(2)
_cell_angle_gamma 90.00
_cell_formula_units_Z 4
_cell_length_a 10.9438(10)
_cell_length_b 13.4026(13)
_cell_length_c 16.912(2)
_cell_measurement_reflns_used 106
_cell_measurement_temperature 298(2)
_cell_measurement_theta_max 168
_cell_measurement_theta_min 12
_cell_volume 2456.9(4)
_computing_cell_refinement SMART/SAINT
_computing_data_collection SMART
_computing_data_reduction SAINT
_computing_molecular_graphics SHELXTL
_computing_publication_material SHELXTL
_computing_structure_refinement 'SHELXL-93 (Sheldrick, 1993)'
_computing_structure_solution 'SHELXS-86 (Sheldrick, 1990)'
_diffrn_ambient_temperature 298(2)
_diffrn_measurement_device SMART
_diffrn_measurement_method CCD
_diffrn_radiation_monochromator graphite
_diffrn_radiation_source 'fine-focus sealed tube'
_diffrn_radiation_type MoK\a
_diffrn_radiation_wavelength 0.71073
_diffrn_reflns_av_R_equivalents 0.0189
_diffrn_reflns_av_sigmaI/netI 0.0210
_diffrn_reflns_limit_h_max 12
_diffrn_reflns_limit_h_min -10
_diffrn_reflns_limit_k_max 14
_diffrn_reflns_limit_k_min -14
_diffrn_reflns_limit_l_max 18
_diffrn_reflns_limit_l_min -16
_diffrn_reflns_number 10461
_diffrn_reflns_theta_max 23.25
_diffrn_reflns_theta_min 1.95
_diffrn_standards_decay_% -
_diffrn_standards_interval_count -
_diffrn_standards_interval_time -
_diffrn_standards_number -
_exptl_absorpt_coefficient_mu 0.440
_exptl_absorpt_correction_T_max 1.000000
_exptl_absorpt_correction_T_min 0.819375
_exptl_absorpt_correction_type sadabs
_exptl_crystal_colour 'dark blue'
_exptl_crystal_density_diffrn 1.350
_exptl_crystal_density_meas ?
_exptl_crystal_density_method -
_exptl_crystal_description prism
_exptl_crystal_F_000 1028
_exptl_crystal_size_max .32
_exptl_crystal_size_mid .27
_exptl_crystal_size_min .19
_refine_diff_density_max 0.566
_refine_diff_density_min -0.232
_refine_diff_density_rms 0.058
_refine_ls_extinction_coef 0.0012(7)
_refine_ls_extinction_expression Fc^*^=kFc[1+0.001xFc^2^\l^3^/sin(2\q)]^-1/4^
_refine_ls_extinction_method SHELXL
_refine_ls_goodness_of_fit_all 0.916
_refine_ls_goodness_of_fit_obs 0.969
_refine_ls_hydrogen_treatment riding
_refine_ls_matrix_type full
_refine_ls_number_parameters 328
_refine_ls_number_reflns 3489
_refine_ls_number_restraints 0
_refine_ls_restrained_S_all 1.101
_refine_ls_restrained_S_obs 0.969
_refine_ls_R_factor_all 0.0573
_refine_ls_R_factor_obs 0.0412
_refine_ls_shift/esd_max 0.072
_refine_ls_shift/esd_mean 0.011
_refine_ls_structure_factor_coef Fsqd
_refine_ls_weighting_details 'w=1/[\s^2^(Fo^2^)+(0.1206P)^2^+0.2070P] where P=(Fo^2^+2Fc^2^)/3'
_refine_ls_weighting_scheme calc
_refine_ls_wR_factor_all 0.1708
_refine_ls_wR_factor_obs 0.1326
_reflns_number_observed 2756
_reflns_number_total 3515
_reflns_observed_criterion >2sigma(I)
_cod_data_source_file b102095l.txt
_cod_data_source_block 1
_cod_depositor_comments
;
The following automatic conversions were performed:
'_symmetry_cell_setting' value 'Monoclinic' changed to 'monoclinic'
according to '/home/adriana/struct/CIF-dictionaries/cif_core.dic'
dictionary named 'cif_core.dic' version 2.4.1 from 2010-06-29.

Automatic conversion script
Id: cif_fix_enum 1555 2011-01-17 13:19:09Z saulius 

The following automatic conversions were performed:

'_chemical_melting_point' value '-' was changed to '?' - the value is
undefined or not given.

Automatic conversion script
Id: cif_fix_values 1569 2011-02-09 13:29:24Z adriana 

The following automatic conversions were performed:

'_exptl_crystal_density_meas' value '-' was changed to '?' - the
value is perceived as not measured.

Automatic conversion script
Id: cif_fix_values 3008 2015-01-20 13:52:24Z robertas 

The following automatic conversions were performed:

'_refine_ls_weighting_scheme' value 'calc
w=1/[\s^2^(Fo^2^)+(0.1206P)^2^+0.2070P] where P=(Fo^2^+2Fc^2^)/3' was
changed to 'calc'. New tag '_refine_ls_weighting_details' was
created. The value of the new tag was set to
'w=1/[\s^2^(Fo^2^)+(0.1206P)^2^+0.2070P] where P=(Fo^2^+2Fc^2^)/3'.

Automatic conversion script
Id: cif_fix_values 3143 2015-03-26 13:38:13Z robertas 
;
_cod_original_sg_symbol_H-M P2(1)/n
_cod_original_formula_sum 'C27.50 H20 N3 O3.50 V'
_cod_database_code 7010673

loop_
_symmetry_equiv_pos_as_xyz
'x, y, z'
'-x+1/2, y+1/2, -z+1/2'
'-x, -y, -z'
'x-1/2, -y-1/2, z-1/2'

loop_
_atom_site_aniso_label
_atom_site_aniso_U_11
_atom_site_aniso_U_22
_atom_site_aniso_U_33
_atom_site_aniso_U_23
_atom_site_aniso_U_13
_atom_site_aniso_U_12
V1 0.0419(3) 0.0461(4) 0.0403(3) 0.0018(2) 0.0069(2) -0.0006(2)
N1 0.0439(14) 0.0485(14) 0.0448(14) 0.0045(11) 0.0090(11) -0.0001(10)
C1A 0.039(2) 0.051(2) 0.045(2) 0.0014(14) 0.0093(13) 0.0004(13)
C2 0.062(2) 0.051(2) 0.055(2) 0.004(2) 0.012(2) 0.0019(15)
C3 0.077(2) 0.065(2) 0.052(2) 0.016(2) 0.013(2) 0.007(2)
C4 0.075(2) 0.087(3) 0.040(2) 0.009(2) 0.010(2) 0.010(2)
C4A 0.048(2) 0.074(2) 0.046(2) -0.002(2) 0.0089(14) 0.004(2)
C5 0.073(2) 0.080(2) 0.050(2) -0.013(2) 0.007(2) 0.002(2)
C6 0.072(2) 0.066(2) 0.069(2) -0.023(2) 0.005(2) 0.002(2)
C7 0.062(2) 0.050(2) 0.064(2) -0.007(2) 0.006(2) 0.0012(15)
C8 0.042(2) 0.055(2) 0.052(2) -0.0026(15) 0.0071(14) -0.0014(13)
O8 0.0617(13) 0.0448(11) 0.0461(12) 0.0022(9) 0.0052(10) -0.0005(9)
N11 0.058(2) 0.0526(15) 0.0427(14) -0.0003(11) 0.0077(12) 0.0001(12)
C11A 0.070(2) 0.044(2) 0.044(2) -0.0068(13) 0.020(2) -0.0082(15)
C12 0.071(2) 0.077(2) 0.050(2) 0.007(2) 0.001(2) 0.012(2)
C13 0.105(3) 0.100(3) 0.055(2) 0.014(2) 0.001(2) 0.021(3)
C14 0.136(4) 0.090(3) 0.042(2) 0.012(2) 0.011(2) 0.005(3)
C14A 0.107(3) 0.059(2) 0.055(2) -0.007(2) 0.033(2) -0.009(2)
C15 0.126(4) 0.085(3) 0.075(3) -0.003(2) 0.056(3) -0.014(3)
C16 0.096(3) 0.093(3) 0.106(4) -0.026(3) 0.070(3) -0.027(3)
C17 0.064(2) 0.067(2) 0.091(3) -0.017(2) 0.033(2) -0.013(2)
C18 0.052(2) 0.045(2) 0.060(2) -0.0092(15) 0.020(2) -0.0100(14)
O18 0.0420(11) 0.0584(12) 0.0565(13) 0.0042(10) 0.0108(10) -0.0023(9)
N21 0.0464(14) 0.0470(13) 0.0396(13) -0.0009(11) 0.0090(10) 0.0026(11)
C21A 0.047(2) 0.048(2) 0.0337(15) 0.0028(12) 0.0080(13) -0.0025(13)
C22 0.055(2) 0.059(2) 0.058(2) 0.003(2) 0.014(2) 0.010(2)
C23 0.079(3) 0.048(2) 0.080(3) 0.001(2) 0.019(2) 0.015(2)
C24A 0.064(2) 0.049(2) 0.043(2) 0.0003(14) 0.0085(15) -0.0091(15)
C24 0.086(3) 0.045(2) 0.073(2) -0.003(2) 0.017(2) -0.003(2)
C25 0.073(2) 0.064(2) 0.060(2) -0.006(2) 0.013(2) -0.023(2)
C26 0.052(2) 0.088(3) 0.056(2) -0.005(2) 0.007(2) -0.020(2)
C27 0.044(2) 0.073(2) 0.056(2) -0.008(2) 0.0088(14) 0.000(2)
C28 0.047(2) 0.049(2) 0.0372(15) 0.0010(13) 0.0076(13) -0.0008(13)
O28 0.0446(11) 0.0478(11) 0.0571(13) -0.0062(9) 0.0111(10) -0.0006(9)
O30 0.036(2) 0.050(2) 0.147(5) 0.050(3) 0.000(3) 0.002(2)
C30 0.057(5) 0.136(8) 0.150(9) 0.074(7) 0.043(5) 0.041(5)

loop_
_atom_site_label
_atom_site_type_symbol
_atom_site_fract_x
_atom_site_fract_y
_atom_site_fract_z
_atom_site_U_iso_or_equiv
_atom_site_thermal_displace_type
_atom_site_occupancy
_atom_site_calc_flag
_atom_site_refinement_flags
_atom_site_disorder_group
V1 V 0.42491(4) -0.02443(3) 1.24037(3) 0.0427(2) Uani 1 d . .
N1 N 0.3788(2) 0.0101(2) 1.11722(14) 0.0455(6) Uani 1 d . .
C1A C 0.3681(3) -0.0766(2) 1.0742(2) 0.0448(7) Uani 1 d . .
C2 C 0.3635(3) 0.0957(2) 1.0774(2) 0.0557(8) Uani 1 d . .
H2A H 0.3717(3) 0.1550(2) 1.1062(2) 0.067 Uiso 1 calc R .
C3 C 0.3355(3) 0.1008(3) 0.9942(2) 0.0645(9) Uani 1 d . .
H3A H 0.3238(3) 0.1624(3) 0.9689(2) 0.077 Uiso 1 calc R .
C4 C 0.3257(3) 0.0153(3) 0.9509(2) 0.0668(10) Uani 1 d . .
H4A H 0.3089(3) 0.0183(3) 0.8955(2) 0.080 Uiso 1 calc R .
C4A C 0.3409(3) -0.0783(2) 0.9896(2) 0.0557(8) Uani 1 d . .
C5 C 0.3347(3) -0.1720(3) 0.9514(2) 0.0679(9) Uani 1 d . .
H5A H 0.3171(3) -0.1757(3) 0.8961(2) 0.082 Uiso 1 calc R .
C6 C 0.3542(3) -0.2566(3) 0.9949(2) 0.0697(10) Uani 1 d . .
H6A H 0.3504(3) -0.3176(3) 0.9684(2) 0.084 Uiso 1 calc R .
C7 C 0.3801(3) -0.2557(2) 1.0789(2) 0.0588(8) Uani 1 d . .
H7A H 0.3919(3) -0.3154(2) 1.1069(2) 0.071 Uiso 1 calc R .
C8 C 0.3878(3) -0.1656(2) 1.1194(2) 0.0495(7) Uani 1 d . .
O8 O 0.4123(2) -0.15777(14) 1.19880(12) 0.0511(5) Uani 1 d . .
N11 N 0.4472(2) -0.0744(2) 1.36014(14) 0.0511(6) Uani 1 d . .
C11A C 0.3364(3) -0.0729(2) 1.3897(2) 0.0517(8) Uani 1 d . .
C12 C 0.5457(4) -0.1095(3) 1.4065(2) 0.0670(9) Uani 1 d . .
H12A H 0.6206(4) -0.1114(3) 1.3863(2) 0.080 Uiso 1 calc R .
C13 C 0.5421(5) -0.1435(3) 1.4834(2) 0.0872(12) Uani 1 d . .
H13A H 0.6133(5) -0.1671(3) 1.5141(2) 0.105 Uiso 1 calc R .
C14 C 0.4353(5) -0.1421(3) 1.5129(2) 0.0897(13) Uani 1 d . .
H14A H 0.4329(5) -0.1644(3) 1.5648(2) 0.108 Uiso 1 calc R .
C14A C 0.3249(4) -0.1074(3) 1.4670(2) 0.0719(11) Uani 1 d . .
C15 C 0.2067(5) -0.1042(3) 1.4914(3) 0.0914(14) Uani 1 d . .
H15A H 0.1949(5) -0.1274(3) 1.5417(3) 0.110 Uiso 1 calc R .
C16 C 0.1116(5) -0.0671(3) 1.4416(3) 0.0932(15) Uani 1 d . .
H16A H 0.0346(5) -0.0645(3) 1.4588(3) 0.112 Uiso 1 calc R .
C17 C 0.1226(3) -0.0319(2) 1.3640(3) 0.0719(11) Uani 1 d . .
H17A H 0.0539(3) -0.0071(2) 1.3314(3) 0.086 Uiso 1 calc R .
C18 C 0.2365(3) -0.0346(2) 1.3370(2) 0.0516(8) Uani 1 d . .
O18 O 0.2580(2) -0.00340(15) 1.26533(13) 0.0519(5) Uani 1 d . .
N21 N 0.4569(2) 0.1306(2) 1.27262(13) 0.0440(6) Uani 1 d . .
C21A C 0.5795(2) 0.1552(2) 1.2734(2) 0.0426(7) Uani 1 d . .
C22 C 0.3801(3) 0.2018(2) 1.2881(2) 0.0567(8) Uani 1 d . .
H22A H 0.2971(3) 0.1864(2) 1.2873(2) 0.068 Uiso 1 calc R .
C23 C 0.4196(3) 0.2997(2) 1.3055(2) 0.0682(10) Uani 1 d . .
H23A H 0.3634(3) 0.3478(2) 1.3169(2) 0.082 Uiso 1 calc R .
C24A C 0.6256(3) 0.2519(2) 1.2891(2) 0.0521(8) Uani 1 d . .
C24 C 0.5390(4) 0.3243(2) 1.3058(2) 0.0672(10) Uani 1 d . .
H24A H 0.5646(4) 0.3896(2) 1.3172(2) 0.081 Uiso 1 calc R .
C25 C 0.7528(3) 0.2688(3) 1.2873(2) 0.0651(9) Uani 1 d . .
H25A H 0.7854(3) 0.3326(3) 1.2957(2) 0.078 Uiso 1 calc R .
C26 C 0.8274(3) 0.1911(3) 1.2730(2) 0.0654(9) Uani 1 d . .
H26A H 0.9110(3) 0.2027(3) 1.2722(2) 0.078 Uiso 1 calc R .
C27 C 0.7811(3) 0.0943(3) 1.2597(2) 0.0574(8) Uani 1 d . .
H27A H 0.8346(3) 0.0426(3) 1.2515(2) 0.069 Uiso 1 calc R .
C28 C 0.6569(3) 0.0745(2) 1.2584(2) 0.0444(7) Uani 1 d . .
O28 O 0.6038(2) -0.01295(14) 1.24419(13) 0.0495(5) Uani 1 d . .
O30 O 0.0418(4) 0.0552(3) 1.1691(4) 0.079(2) Uani 0.50 d P .
H30 H 0.0819(81) 0.0091(27) 1.1538(36) 0.118 Uiso 0.50 calc PR .
C30 C 0.0440(7) 0.1287(7) 1.1224(6) 0.112(4) Uani 0.50 d P .
H30A H -0.0385(10) 0.1524(39) 1.1066(39) 0.168 Uiso 0.50 calc PR .
H30B H 0.0790(68) 0.1082(15) 1.0759(21) 0.168 Uiso 0.50 calc PR .
H30C H 0.0932(60) 0.1811(22) 1.1491(16) 0.168 Uiso 0.50 calc PR .

loop_
_atom_type_symbol
_atom_type_description
_atom_type_scat_dispersion_real
_atom_type_scat_dispersion_imag
_atom_type_scat_source
C C 0.0033 0.0016 'International Tables Vol C Tables 4.2.6.8 and 6.1.1.4'
H H 0.0000 0.0000 'International Tables Vol C Tables 4.2.6.8 and 6.1.1.4'
N N 0.0061 0.0033 'International Tables Vol C Tables 4.2.6.8 and 6.1.1.4'
O O 0.0106 0.0060 'International Tables Vol C Tables 4.2.6.8 and 6.1.1.4'
V V 0.3005 0.5294 'International Tables Vol C Tables 4.2.6.8 and 6.1.1.4'

loop_
_geom_angle_atom_site_label_1
_geom_angle_atom_site_label_2
_geom_angle_atom_site_label_3
_geom_angle
_geom_angle_site_symmetry_1
_geom_angle_site_symmetry_3
_geom_angle_publ_flag
O8 V1 O18 101.03(9) . . ?
O8 V1 O28 96.13(8) . . ?
O18 V1 O28 160.76(9) . . ?
O8 V1 N11 92.80(9) . . ?
O18 V1 N11 80.01(9) . . ?
O28 V1 N11 90.60(9) . . ?
O8 V1 N1 81.26(9) . . ?
O18 V1 N1 94.44(9) . . ?
O28 V1 N1 96.70(9) . . ?
N11 V1 N1 171.02(9) . . ?
O8 V1 N21 170.99(8) . . ?
O18 V1 N21 86.01(8) . . ?
O28 V1 N21 77.87(8) . . ?
N11 V1 N21 93.98(9) . . ?
N1 V1 N21 92.67(9) . . ?
C2 N1 C1A 117.9(2) . . ?
C2 N1 V1 132.9(2) . . ?
C1A N1 V1 109.2(2) . . ?
N1 C1A C8 115.6(2) . . ?
N1 C1A C4A 122.7(3) . . ?
C8 C1A C4A 121.7(3) . . ?
N1 C2 C3 123.1(3) . . ?
C4 C3 C2 119.5(3) . . ?
C3 C4 C4A 120.2(3) . . ?
C5 C4A C4 125.6(3) . . ?
C5 C4A C1A 117.8(3) . . ?
C4 C4A C1A 116.6(3) . . ?
C6 C5 C4A 120.2(3) . . ?
C5 C6 C7 122.4(3) . . ?
C8 C7 C6 119.7(3) . . ?
O8 C8 C7 123.7(3) . . ?
O8 C8 C1A 118.1(2) . . ?
C7 C8 C1A 118.2(3) . . ?
C8 O8 V1 115.8(2) . . ?
C12 N11 C11A 118.4(3) . . ?
C12 N11 V1 130.9(2) . . ?
C11A N11 V1 110.6(2) . . ?
N11 C11A C14A 121.9(3) . . ?
N11 C11A C18 115.0(2) . . ?
C14A C11A C18 123.0(3) . . ?
N11 C12 C13 123.0(4) . . ?
C14 C13 C12 119.2(4) . . ?
C13 C14 C14A 121.5(3) . . ?
C15 C14A C11A 117.7(4) . . ?
C15 C14A C14 126.4(4) . . ?
C11A C14A C14 116.0(3) . . ?
C16 C15 C14A 119.3(4) . . ?
C15 C16 C17 123.3(4) . . ?
C18 C17 C16 119.5(4) . . ?
O18 C18 C17 124.8(3) . . ?
O18 C18 C11A 118.0(3) . . ?
C17 C18 C11A 117.2(3) . . ?
C18 O18 V1 116.0(2) . . ?
C22 N21 C21A 118.0(3) . . ?
C22 N21 V1 131.2(2) . . ?
C21A N21 V1 110.8(2) . . ?
N21 C21A C24A 123.1(3) . . ?
N21 C21A C28 114.9(2) . . ?
C24A C21A C28 122.0(3) . . ?
N21 C22 C23 122.2(3) . . ?
C24 C23 C22 120.1(3) . . ?
C21A C24A C24 116.1(3) . . ?
C21A C24A C25 118.2(3) . . ?
C24 C24A C25 125.7(3) . . ?
C23 C24 C24A 120.6(3) . . ?
C26 C25 C24A 119.7(3) . . ?
C25 C26 C27 121.6(3) . . ?
C28 C27 C26 120.9(3) . . ?
O28 C28 C27 125.7(3) . . ?
O28 C28 C21A 116.8(2) . . ?
C27 C28 C21A 117.5(3) . . ?
C28 O28 V1 119.4(2) . . ?

loop_
_geom_bond_atom_site_label_1
_geom_bond_atom_site_label_2
_geom_bond_distance
_geom_bond_site_symmetry_2
_geom_bond_publ_flag
V1 O8 1.918(2) . ?
V1 O18 1.952(2) . ?
V1 O28 1.956(2) . ?
V1 N11 2.115(2) . ?
V1 N1 2.125(2) . ?
V1 N21 2.164(2) . ?
N1 C2 1.330(4) . ?
N1 C1A 1.367(4) . ?
C1A C8 1.417(4) . ?
C1A C4A 1.421(4) . ?
C2 C3 1.400(4) . ?
C3 C4 1.357(5) . ?
C4 C4A 1.415(5) . ?
C4A C5 1.410(5) . ?
C5 C6 1.353(5) . ?
C6 C7 1.409(5) . ?
C7 C8 1.386(4) . ?
C8 O8 1.337(4) . ?
N11 C12 1.329(4) . ?
N11 C11A 1.373(4) . ?
C11A C14A 1.409(4) . ?
C11A C18 1.408(5) . ?
C12 C13 1.384(5) . ?
C13 C14 1.333(6) . ?
C14 C14A 1.421(6) . ?
C14A C15 1.413(6) . ?
C15 C16 1.341(6) . ?
C16 C17 1.414(6) . ?
C17 C18 1.386(4) . ?
C18 O18 1.334(4) . ?
N21 C22 1.321(4) . ?
N21 C21A 1.380(3) . ?
C21A C24A 1.404(4) . ?
C21A C28 1.418(4) . ?
C22 C23 1.400(5) . ?
C23 C24 1.347(5) . ?
C24A C24 1.412(5) . ?
C24A C25 1.415(5) . ?
C25 C26 1.366(5) . ?
C26 C27 1.400(5) . ?
C27 C28 1.382(4) . ?
C28 O28 1.316(3) . ?
O30 C30 1.265(9) . ?

loop_
_geom_torsion_atom_site_label_1
_geom_torsion_atom_site_label_2
_geom_torsion_atom_site_label_3
_geom_torsion_atom_site_label_4
_geom_torsion
_geom_torsion_site_symmetry_1
_geom_torsion_site_symmetry_2
_geom_torsion_site_symmetry_3
_geom_torsion_site_symmetry_4
_geom_torsion_publ_flag
O8 V1 N1 C2 -179.3(3) . . . . ?
O18 V1 N1 C2 80.2(3) . . . . ?
O28 V1 N1 C2 -84.1(3) . . . . ?
N11 V1 N1 C2 131.7(6) . . . . ?
N21 V1 N1 C2 -6.0(3) . . . . ?
O8 V1 N1 C1A -1.7(2) . . . . ?
O18 V1 N1 C1A -102.2(2) . . . . ?
O28 V1 N1 C1A 93.5(2) . . . . ?
N11 V1 N1 C1A -50.7(7) . . . . ?
N21 V1 N1 C1A 171.6(2) . . . . ?
C2 N1 C1A C8 178.7(2) . . . . ?
V1 N1 C1A C8 0.7(3) . . . . ?
C2 N1 C1A C4A -0.4(4) . . . . ?
V1 N1 C1A C4A -178.4(2) . . . . ?
C1A N1 C2 C3 0.9(4) . . . . ?
V1 N1 C2 C3 178.4(2) . . . . ?
N1 C2 C3 C4 -1.4(5) . . . . ?
C2 C3 C4 C4A 1.4(5) . . . . ?
C3 C4 C4A C5 -179.0(3) . . . . ?
C3 C4 C4A C1A -0.9(5) . . . . ?
N1 C1A C4A C5 178.7(3) . . . . ?
C8 C1A C4A C5 -0.4(4) . . . . ?
N1 C1A C4A C4 0.3(4) . . . . ?
C8 C1A C4A C4 -178.7(3) . . . . ?
C4 C4A C5 C6 178.2(3) . . . . ?
C1A C4A C5 C6 0.1(5) . . . . ?
C4A C5 C6 C7 0.5(6) . . . . ?
C5 C6 C7 C8 -0.8(5) . . . . ?
C6 C7 C8 O8 -179.8(3) . . . . ?
C6 C7 C8 C1A 0.5(4) . . . . ?
N1 C1A C8 O8 1.3(4) . . . . ?
C4A C1A C8 O8 -179.6(2) . . . . ?
N1 C1A C8 C7 -179.0(3) . . . . ?
C4A C1A C8 C7 0.1(4) . . . . ?
C7 C8 O8 V1 177.5(2) . . . . ?
C1A C8 O8 V1 -2.9(3) . . . . ?
O18 V1 O8 C8 95.3(2) . . . . ?
O28 V1 O8 C8 -93.4(2) . . . . ?
N11 V1 O8 C8 175.7(2) . . . . ?
N1 V1 O8 C8 2.4(2) . . . . ?
N21 V1 O8 C8 -45.6(6) . . . . ?
O8 V1 N11 C12 79.8(3) . . . . ?
O18 V1 N11 C12 -179.5(3) . . . . ?
O28 V1 N11 C12 -16.4(3) . . . . ?
N1 V1 N11 C12 128.1(6) . . . . ?
N21 V1 N11 C12 -94.3(3) . . . . ?
O8 V1 N11 C11A -96.6(2) . . . . ?
O18 V1 N11 C11A 4.2(2) . . . . ?
O28 V1 N11 C11A 167.3(2) . . . . ?
N1 V1 N11 C11A -48.2(7) . . . . ?
N21 V1 N11 C11A 89.4(2) . . . . ?
C12 N11 C11A C14A -0.1(4) . . . . ?
V1 N11 C11A C14A 176.8(2) . . . . ?
C12 N11 C11A C18 180.0(3) . . . . ?
V1 N11 C11A C18 -3.2(3) . . . . ?
C11A N11 C12 C13 -0.8(5) . . . . ?
V1 N11 C12 C13 -176.9(3) . . . . ?
N11 C12 C13 C14 0.5(6) . . . . ?
C12 C13 C14 C14A 0.6(7) . . . . ?
N11 C11A C14A C15 -179.1(3) . . . . ?
C18 C11A C14A C15 0.9(5) . . . . ?
N11 C11A C14A C14 1.1(5) . . . . ?
C18 C11A C14A C14 -178.9(3) . . . . ?
C13 C14 C14A C15 178.8(4) . . . . ?
C13 C14 C14A C11A -1.4(6) . . . . ?
C11A C14A C15 C16 -1.2(6) . . . . ?
C14 C14A C15 C16 178.5(4) . . . . ?
C14A C15 C16 C17 1.0(7) . . . . ?
C15 C16 C17 C18 -0.2(6) . . . . ?
C16 C17 C18 O18 -179.9(3) . . . . ?
C16 C17 C18 C11A -0.2(4) . . . . ?
N11 C11A C18 O18 -0.4(4) . . . . ?
C14A C11A C18 O18 179.6(3) . . . . ?
N11 C11A C18 C17 179.8(3) . . . . ?
C14A C11A C18 C17 -0.2(4) . . . . ?
C17 C18 O18 V1 -176.0(2) . . . . ?
C11A C18 O18 V1 4.3(3) . . . . ?
O8 V1 O18 C18 86.4(2) . . . . ?
O28 V1 O18 C18 -66.4(3) . . . . ?
N11 V1 O18 C18 -4.6(2) . . . . ?
N1 V1 O18 C18 168.3(2) . . . . ?
N21 V1 O18 C18 -99.3(2) . . . . ?
O8 V1 N21 C22 132.3(5) . . . . ?
O18 V1 N21 C22 -9.3(3) . . . . ?
O28 V1 N21 C22 -178.7(3) . . . . ?
N11 V1 N21 C22 -89.0(3) . . . . ?
N1 V1 N21 C22 85.0(3) . . . . ?
O8 V1 N21 C21A -45.1(6) . . . . ?
O18 V1 N21 C21A 173.3(2) . . . . ?
O28 V1 N21 C21A 3.8(2) . . . . ?
N11 V1 N21 C21A 93.6(2) . . . . ?
N1 V1 N21 C21A -92.4(2) . . . . ?
C22 N21 C21A C24A -0.5(4) . . . . ?
V1 N21 C21A C24A 177.3(2) . . . . ?
C22 N21 C21A C28 178.4(3) . . . . ?
V1 N21 C21A C28 -3.8(3) . . . . ?
C21A N21 C22 C23 -0.6(5) . . . . ?
V1 N21 C22 C23 -177.8(2) . . . . ?
N21 C22 C23 C24 1.0(5) . . . . ?
N21 C21A C24A C24 1.0(4) . . . . ?
C28 C21A C24A C24 -177.8(3) . . . . ?
N21 C21A C24A C25 -179.2(3) . . . . ?
C28 C21A C24A C25 2.0(4) . . . . ?
C22 C23 C24 C24A -0.4(5) . . . . ?
C21A C24A C24 C23 -0.6(5) . . . . ?
C25 C24A C24 C23 179.7(3) . . . . ?
C21A C24A C25 C26 -2.1(5) . . . . ?
C24 C24A C25 C26 177.6(3) . . . . ?
C24A C25 C26 C27 0.3(5) . . . . ?
C25 C26 C27 C28 1.7(5) . . . . ?
C26 C27 C28 O28 178.0(3) . . . . ?
C26 C27 C28 C21A -1.8(4) . . . . ?
N21 C21A C28 O28 1.2(4) . . . . ?
C24A C21A C28 O28 -179.9(2) . . . . ?
N21 C21A C28 C27 -179.0(2) . . . . ?
C24A C21A C28 C27 -0.1(4) . . . . ?
C27 C28 O28 V1 -177.3(2) . . . . ?
C21A C28 O28 V1 2.5(3) . . . . ?
O8 V1 O28 C28 169.7(2) . . . . ?
O18 V1 O28 C28 -37.2(4) . . . . ?
N11 V1 O28 C28 -97.4(2) . . . . ?
N1 V1 O28 C28 87.8(2) . . . . ?
N21 V1 O28 C28 -3.5(2) . . . . ?
